data_2224983
loop_
_publ_author_name
'Tai, Xi-Shi'
'Zhang, Fu-Gong'

_publ_section_title
;
 (4-Amino-3-methylbenzenesulfonato)tri-\m-aqua-pentaaquadisodium
 4-amino-3-methylbenzenesulfonate
;
_journal_coeditor_code HB5297
_journal_issue 2
_journal_name_full 'Acta Crystallographica Section E'
_journal_page_first m125
_journal_page_last m126
_journal_paper_doi 10.1107/S1600536809055512
_journal_volume 66
_journal_year 2010
_chemical_formula_iupac '[Na2 (C7 H8 N O3 S) (H2 O)8] (C7 H8 N O3 S)'
_chemical_formula_moiety 'C7 H24 N Na2 O11 S +, C7 H8 N O3 S -'
_chemical_formula_sum 'C14 H32 N2 Na2 O14 S2'
_chemical_formula_weight 562.52
_chemical_name_systematic
;
(4-Amino-3-methylbenzenesulfonato)tri-\m-aqua-pentaaquadisodium
4-amino-3-methylbenzenesulfonate
;
_space_group_IT_number 4
_symmetry_cell_setting monoclinic
_symmetry_space_group_name_Hall 'P 2yb'
_symmetry_space_group_name_H-M 'P 1 21 1'
_atom_sites_solution_hydrogens geom
_atom_sites_solution_primary direct
_atom_sites_solution_secondary difmap
_audit_creation_method SHELXL-97
_cell_angle_alpha 90.00
_cell_angle_beta 91.296(5)
_cell_angle_gamma 90.00
_cell_formula_units_Z 2
_cell_length_a 6.2346(17)
_cell_length_b 27.793(8)
_cell_length_c 7.285(2)
_cell_measurement_reflns_used 3297
_cell_measurement_temperature 298(2)
_cell_measurement_theta_max 25.97
_cell_measurement_theta_min 2.89
_cell_volume 1262.0(6)
_computing_cell_refinement 'SAINT (Bruker, 2000)'
_computing_data_collection 'SMART (Bruker, 2000)'
_computing_data_reduction 'SAINT (Bruker, 2000)'
_computing_molecular_graphics 'SHELXTL (Sheldrick, 2008)'
_computing_publication_material 'SHELXTL (Sheldrick, 2008)'
_computing_structure_refinement 'SHELXL97 (Sheldrick, 2008)'
_computing_structure_solution 'SHELXS97 (Sheldrick, 2008)'
_diffrn_ambient_temperature 298(2)
_diffrn_measured_fraction_theta_full 1.000
_diffrn_measured_fraction_theta_max 1.000
_diffrn_measurement_device_type 'Bruker SMART CCD'
_diffrn_measurement_method \w
_diffrn_radiation_monochromator graphite
_diffrn_radiation_source 'fine-focus sealed tube'
_diffrn_radiation_type MoK\a
_diffrn_radiation_wavelength 0.71073
_diffrn_reflns_av_R_equivalents 0.0344
_diffrn_reflns_av_sigmaI/netI 0.0506
_diffrn_reflns_limit_h_max 7
_diffrn_reflns_limit_h_min -6
_diffrn_reflns_limit_k_max 33
_diffrn_reflns_limit_k_min -32
_diffrn_reflns_limit_l_max 8
_diffrn_reflns_limit_l_min -8
_diffrn_reflns_number 6522
_diffrn_reflns_theta_full 25.04
_diffrn_reflns_theta_max 25.04
_diffrn_reflns_theta_min 1.47
_exptl_absorpt_coefficient_mu 0.312
_exptl_absorpt_correction_T_max 0.946
_exptl_absorpt_correction_T_min 0.929
_exptl_absorpt_correction_type multi-scan
_exptl_absorpt_process_details '(SADABS; Bruker, 2000)'
_exptl_crystal_colour colourless
_exptl_crystal_density_diffrn 1.480
_exptl_crystal_density_method 'not measured'
_exptl_crystal_description block
_exptl_crystal_F_000 592
_exptl_crystal_size_max 0.24
_exptl_crystal_size_mid 0.20
_exptl_crystal_size_min 0.18
_refine_diff_density_max 0.341
_refine_diff_density_min -0.325
_refine_ls_abs_structure_details 'Flack (1983), 1779 Friedel pairs'
_refine_ls_abs_structure_Flack 0.03(7)
_refine_ls_extinction_method none
_refine_ls_goodness_of_fit_ref 1.054
_refine_ls_hydrogen_treatment constr
_refine_ls_matrix_type full
_refine_ls_number_parameters 308
_refine_ls_number_reflns 4067
_refine_ls_number_restraints 0
_refine_ls_restrained_S_all 1.054
_refine_ls_R_factor_all 0.0410
_refine_ls_R_factor_gt 0.0382
_refine_ls_shift/su_max 0.001
_refine_ls_shift/su_mean 0.000
_refine_ls_structure_factor_coef Fsqd
_refine_ls_weighting_details 'calc w=1/[\s^2^(Fo^2^)+(0.0555P)^2^+0.0081P] where P=(Fo^2^+2Fc^2^)/3'
_refine_ls_weighting_scheme calc
_refine_ls_wR_factor_gt 0.0941
_refine_ls_wR_factor_ref 0.0966
_reflns_number_gt 3823
_reflns_number_total 4067
_reflns_threshold_expression I>2\s(I)
_cod_data_source_file hb5297.cif
_cod_data_source_block I
_cod_depositor_comments
;
The following automatic conversions were performed:
'_symmetry_cell_setting' value 'Monoclinic' changed to 'monoclinic'
according to '/home/saulius/struct/CIF-dictionaries/cif_core.dic'
dictionary named 'cif_core.dic' version 2.4.1 from 2010-06-29.

Automatic conversion script
Id: cif_fix_enum 1527 2010-12-29 10:47:43Z saulius 

The following automatic conversions were performed:

'_symmetry_cell_setting' value 'Monoclinic' changed to 'monoclinic'
according to /home/saulius/struct/CIF-dictionaries/cif_core.dic
dictionary named 'cif_core.dic' version 2.4.1 from 2010-06-29.

Automatic conversion script
Id: cif_fix_values 1715 2011-07-08 13:25:40Z adriana 
;
_cod_original_cell_volume 1261.9(6)
_cod_original_sg_symbol_H-M 'P 21'
_cod_database_code 2224983
_cod_database_fobs_code 2224983

loop_
_symmetry_equiv_pos_as_xyz
'x, y, z'
'-x, y+1/2, -z'

loop_
_atom_site_type_symbol
_atom_site_label
_atom_site_fract_x
_atom_site_fract_y
_atom_site_fract_z
_atom_site_U_iso_or_equiv
_atom_site_adp_type
_atom_site_calc_flag
_atom_site_refinement_flags
_atom_site_occupancy
_atom_site_disorder_assembly
_atom_site_disorder_group
Na Na1 0.0286(2) 0.64325(5) 0.33149(17) 0.0375(3) Uani d D 1 . .
Na Na2 -0.2402(2) 0.58785(5) -0.01371(18) 0.0375(3) Uani d D 1 . .
S S1 0.27757(12) 0.73351(2) 0.04923(10) 0.02893(18) Uani d . 1 . .
S S2 0.40036(12) 0.48468(3) 0.47552(10) 0.02884(18) Uani d . 1 . .
O O1 0.1361(4) 0.71695(8) 0.1890(3) 0.0498(7) Uani d . 1 . .
O O2 0.2497(4) 0.70581(8) -0.1205(3) 0.0405(6) Uani d . 1 . .
O O3 0.5005(4) 0.73391(9) 0.1084(4) 0.0538(7) Uani d . 1 . .
O O4 0.3033(4) 0.49845(8) 0.2983(3) 0.0407(6) Uani d . 1 . .
O O5 0.6316(3) 0.48784(9) 0.4768(3) 0.0446(6) Uani d . 1 . .
O O6 0.3058(4) 0.51229(9) 0.6233(3) 0.0433(6) Uani d . 1 . .
O O7 -0.0541(4) 0.69570(8) 0.5914(3) 0.0420(6) Uani d . 1 . .
H H15 -0.0754 0.7245 0.5563 0.063 Uiso d R 1 . .
H H16 0.0534 0.6972 0.6651 0.063 Uiso d R 1 . .
O O8 0.3432(4) 0.61320(9) 0.4858(4) 0.0496(6) Uani d . 1 . .
H H17 0.3231 0.6299 0.5817 0.074 Uiso d RD 1 . .
H H18 0.3269 0.5837 0.5135 0.074 Uiso d R 1 . .
O O9 -0.3362(4) 0.64448(9) 0.2270(3) 0.0407(5) Uani d . 1 . .
H H19 -0.3594 0.6741 0.2060 0.061 Uiso d R 1 . .
H H20 -0.4356 0.6355 0.2972 0.061 Uiso d R 1 . .
O O10 0.1122(4) 0.61615(8) 0.0188(3) 0.0418(6) Uani d . 1 . .
H H21 0.1642 0.6418 -0.0257 0.063 Uiso d R 1 . .
H H22 0.1900 0.5937 -0.0226 0.063 Uiso d R 1 . .
O O11 -0.0947(4) 0.55211(10) 0.2810(4) 0.0582(7) Uani d . 1 . .
H H23 0.0249 0.5374 0.2812 0.087 Uiso d R 1 . .
H H24 -0.1852 0.5327 0.3253 0.087 Uiso d R 1 . .
O O12 -0.3884(4) 0.64884(9) -0.2325(3) 0.0454(6) Uani d . 1 . .
H H25 -0.2919 0.6634 -0.2915 0.068 Uiso d R 1 . .
H H26 -0.4664 0.6701 -0.1829 0.068 Uiso d R 1 . .
O O13 -0.1241(5) 0.52949(13) -0.2223(5) 0.0774(10) Uani d . 1 . .
H H27 0.0002 0.5263 -0.2663 0.116 Uiso d R 1 . .
H H28 -0.2006 0.5392 -0.3130 0.116 Uiso d RD 1 . .
O O14 -0.5711(4) 0.54510(9) -0.0209(3) 0.0397(5) Uani d . 1 . .
H H30 -0.6070 0.5281 0.0704 0.060 Uiso d R 1 . .
H H29 -0.5958 0.5274 -0.1142 0.060 Uiso d R 1 . .
N N1 0.0297(6) 0.93420(11) -0.1088(5) 0.0517(8) Uani d . 1 . .
H H1A -0.0957 0.9406 -0.1539 0.062 Uiso calc R 1 . .
H H1B 0.1188 0.9571 -0.0854 0.062 Uiso calc R 1 . .
N N2 0.1911(5) 0.28066(10) 0.6182(4) 0.0353(6) Uani d . 1 . .
H H2A 0.0701 0.2731 0.6648 0.042 Uiso calc R 1 . .
H H2B 0.2832 0.2586 0.5950 0.042 Uiso calc R 1 . .
C C1 0.2063(5) 0.79329(10) -0.0007(4) 0.0281(7) Uani d . 1 . .
C C2 0.3493(5) 0.83016(11) 0.0335(4) 0.0270(6) Uani d . 1 . .
H H2 0.4857 0.8230 0.0802 0.032 Uiso calc R 1 . .
C C3 0.2944(5) 0.87740(11) -0.0001(4) 0.0294(7) Uani d . 1 . .
C C4 0.0878(5) 0.88746(11) -0.0741(4) 0.0312(7) Uani d . 1 . .
C C5 -0.0519(5) 0.84973(12) -0.1103(4) 0.0336(7) Uani d . 1 . .
H H5 -0.1866 0.8564 -0.1615 0.040 Uiso calc R 1 . .
C C6 0.0025(5) 0.80289(11) -0.0727(4) 0.0309(7) Uani d . 1 . .
H H6 -0.0948 0.7781 -0.0950 0.037 Uiso calc R 1 . .
C C7 0.4487(6) 0.91779(12) 0.0394(5) 0.0387(8) Uani d . 1 . .
H H7A 0.5831 0.9048 0.0832 0.058 Uiso calc R 1 . .
H H7B 0.3908 0.9386 0.1312 0.058 Uiso calc R 1 . .
H H7C 0.4709 0.9358 -0.0710 0.058 Uiso calc R 1 . .
C C8 0.3372(5) 0.42400(10) 0.5119(4) 0.0283(7) Uani d . 1 . .
C C9 0.4831(5) 0.38849(11) 0.4721(4) 0.0254(6) Uani d . 1 . .
H H9 0.6147 0.3969 0.4240 0.031 Uiso calc R 1 . .
C C10 0.4370(5) 0.34040(11) 0.5026(4) 0.0277(6) Uani d . 1 . .
C C11 0.2378(5) 0.32860(11) 0.5801(4) 0.0277(6) Uani d . 1 . .
C C12 0.0921(5) 0.36457(12) 0.6162(4) 0.0314(7) Uani d . 1 . .
H H12 -0.0397 0.3565 0.6648 0.038 Uiso calc R 1 . .
C C13 0.1375(5) 0.41236(12) 0.5819(4) 0.0314(6) Uani d . 1 . .
H H13 0.0371 0.4362 0.6049 0.038 Uiso calc R 1 . .
C C14 0.5927(6) 0.30165(12) 0.4548(5) 0.0375(7) Uani d . 1 . .
H H14A 0.7087 0.3153 0.3878 0.056 Uiso calc R 1 . .
H H14B 0.5211 0.2778 0.3805 0.056 Uiso calc R 1 . .
H H14C 0.6481 0.2870 0.5653 0.056 Uiso calc R 1 . .

loop_
_atom_site_aniso_label
_atom_site_aniso_U_11
_atom_site_aniso_U_22
_atom_site_aniso_U_33
_atom_site_aniso_U_12
_atom_site_aniso_U_13
_atom_site_aniso_U_23
Na1 0.0358(7) 0.0437(7) 0.0328(7) 0.0021(6) -0.0066(5) -0.0007(6)
Na2 0.0350(7) 0.0406(7) 0.0366(7) -0.0023(6) -0.0043(5) -0.0048(6)
S1 0.0361(4) 0.0239(3) 0.0265(4) 0.0027(3) -0.0054(3) -0.0012(3)
S2 0.0297(4) 0.0278(4) 0.0287(4) -0.0027(3) -0.0055(3) 0.0001(3)
O1 0.0738(18) 0.0348(13) 0.0415(14) 0.0064(12) 0.0198(13) 0.0056(11)
O2 0.0600(15) 0.0307(12) 0.0305(12) 0.0035(11) -0.0063(11) -0.0075(10)
O3 0.0416(14) 0.0349(12) 0.0834(19) 0.0065(11) -0.0289(13) 0.0003(14)
O4 0.0497(14) 0.0397(13) 0.0322(12) 0.0006(10) -0.0117(10) 0.0122(10)
O5 0.0300(12) 0.0409(13) 0.0627(16) -0.0061(11) -0.0063(10) 0.0021(13)
O6 0.0531(14) 0.0388(13) 0.0379(13) -0.0005(11) -0.0008(11) -0.0086(11)
O7 0.0507(14) 0.0400(13) 0.0349(13) 0.0013(11) -0.0080(11) 0.0030(11)
O8 0.0577(16) 0.0386(13) 0.0517(16) -0.0001(12) -0.0126(12) 0.0028(12)
O9 0.0391(12) 0.0406(13) 0.0421(13) 0.0112(10) -0.0043(10) 0.0037(11)
O10 0.0422(13) 0.0299(11) 0.0534(16) -0.0051(10) 0.0052(11) -0.0034(11)
O11 0.0482(15) 0.0604(17) 0.0660(18) 0.0090(13) 0.0051(13) 0.0274(15)
O12 0.0454(14) 0.0483(14) 0.0427(13) 0.0031(12) 0.0030(11) -0.0014(11)
O13 0.0479(16) 0.104(3) 0.080(2) 0.0001(17) 0.0021(15) -0.050(2)
O14 0.0467(14) 0.0394(12) 0.0329(13) -0.0018(11) 0.0004(10) 0.0006(10)
N1 0.055(2) 0.0352(16) 0.064(2) 0.0056(14) -0.0221(16) 0.0098(15)
N2 0.0368(15) 0.0323(14) 0.0366(15) -0.0062(12) -0.0018(12) 0.0027(12)
C1 0.0340(16) 0.0256(16) 0.0246(14) 0.0029(12) -0.0028(13) 0.0007(12)
C2 0.0257(15) 0.0290(15) 0.0259(15) 0.0005(12) -0.0064(12) 0.0037(12)
C3 0.0305(16) 0.0353(17) 0.0222(15) -0.0003(13) -0.0036(12) 0.0028(12)
C4 0.0368(17) 0.0301(15) 0.0264(16) 0.0069(13) -0.0052(13) 0.0030(13)
C5 0.0268(16) 0.0410(18) 0.0325(17) 0.0060(13) -0.0105(13) 0.0001(14)
C6 0.0301(16) 0.0319(15) 0.0302(16) -0.0031(13) -0.0070(13) -0.0043(13)
C7 0.0456(19) 0.0301(17) 0.0401(19) -0.0033(15) -0.0080(15) 0.0004(15)
C8 0.0314(16) 0.0313(16) 0.0220(14) -0.0033(12) -0.0052(12) 0.0027(12)
C9 0.0252(14) 0.0327(15) 0.0183(14) -0.0018(12) -0.0020(11) 0.0027(12)
C10 0.0310(16) 0.0316(16) 0.0202(15) 0.0016(13) -0.0051(12) 0.0009(12)
C11 0.0297(15) 0.0308(15) 0.0223(14) -0.0063(13) -0.0085(12) 0.0009(12)
C12 0.0259(15) 0.0407(17) 0.0276(16) -0.0063(13) 0.0002(12) -0.0002(14)
C13 0.0297(15) 0.0329(15) 0.0314(16) -0.0007(14) 0.0003(12) -0.0032(14)
C14 0.0409(18) 0.0352(17) 0.0364(18) 0.0033(15) 0.0027(14) 0.0041(14)

loop_
_atom_type_symbol
_atom_type_description
_atom_type_scat_dispersion_real
_atom_type_scat_dispersion_imag
_atom_type_scat_source
C C 0.0033 0.0016 'International Tables Vol C Tables 4.2.6.8 and 6.1.1.4'
H H 0.0000 0.0000 'International Tables Vol C Tables 4.2.6.8 and 6.1.1.4'
N N 0.0061 0.0033 'International Tables Vol C Tables 4.2.6.8 and 6.1.1.4'
O O 0.0106 0.0060 'International Tables Vol C Tables 4.2.6.8 and 6.1.1.4'
S S 0.1246 0.1234 'International Tables Vol C Tables 4.2.6.8 and 6.1.1.4'
Na Na 0.0362 0.0249 'International Tables Vol C Tables 4.2.6.8 and 6.1.1.4'

loop_
_geom_angle_atom_site_label_1
_geom_angle_atom_site_label_2
_geom_angle_atom_site_label_3
_geom_angle_site_symmetry_1
_geom_angle_site_symmetry_3
_geom_angle
_geom_angle_publ_flag
O9 Na1 O8 . . 157.37(11) ?
O9 Na1 O1 . . 97.10(10) ?
O8 Na1 O1 . . 105.53(10) ?
O9 Na1 O7 . . 91.27(9) ?
O8 Na1 O7 . . 91.68(10) ?
O1 Na1 O7 . . 83.80(9) ?
O9 Na1 O10 . . 85.95(9) ?
O8 Na1 O10 . . 98.02(10) ?
O1 Na1 O10 . . 78.13(9) ?
O7 Na1 O10 . . 161.21(10) ?
O9 Na1 O11 . . 72.53(9) ?
O8 Na1 O11 . . 87.93(10) ?
O1 Na1 O11 . . 146.41(10) ?
O7 Na1 O11 . . 127.23(10) ?
O10 Na1 O11 . . 69.47(9) ?
O10 Na2 O13 . . 89.72(10) ?
O10 Na2 O14 . . 168.83(10) ?
O13 Na2 O14 . . 85.43(10) ?
O10 Na2 O9 . . 87.45(9) ?
O13 Na2 O9 . . 174.00(13) ?
O14 Na2 O9 . . 96.40(9) ?
O10 Na2 O12 . . 99.78(9) ?
O13 Na2 O12 . . 99.86(12) ?
O14 Na2 O12 . . 90.97(9) ?
O9 Na2 O12 . . 85.84(9) ?
O10 Na2 O11 . . 74.15(10) ?
O13 Na2 O11 . . 99.73(13) ?
O14 Na2 O11 . . 96.74(10) ?
O9 Na2 O11 . . 74.40(9) ?
O12 Na2 O11 . . 159.44(11) ?
O1 S1 O3 . . 113.08(18) ?
O1 S1 O2 . . 111.53(15) ?
O3 S1 O2 . . 110.55(16) ?
O1 S1 C1 . . 107.05(15) ?
O3 S1 C1 . . 106.96(15) ?
O2 S1 C1 . . 107.35(14) ?
O5 S2 O6 . . 112.54(15) ?
O5 S2 O4 . . 112.49(15) ?
O6 S2 O4 . . 110.33(15) ?
O5 S2 C8 . . 106.57(15) ?
O6 S2 C8 . . 107.40(15) ?
O4 S2 C8 . . 107.16(14) ?
S1 O1 Na1 . . 139.61(15) ?
Na1 O7 H15 . . 111.2 ?
Na1 O7 H16 . . 109.9 ?
H15 O7 H16 . . 105.1 ?
Na1 O8 H17 . . 93.5 ?
Na1 O8 H18 . . 110.3 ?
H17 O8 H18 . . 108.1 ?
Na1 O9 Na2 . . 88.42(8) ?
Na1 O9 H19 . . 103.2 ?
Na2 O9 H19 . . 122.6 ?
Na1 O9 H20 . . 120.5 ?
Na2 O9 H20 . . 115.9 ?
H19 O9 H20 . . 105.6 ?
Na2 O10 Na1 . . 88.77(9) ?
Na2 O10 H21 . . 127.5 ?
Na1 O10 H21 . . 100.8 ?
Na2 O10 H22 . . 105.1 ?
Na1 O10 H22 . . 133.3 ?
H21 O10 H22 . . 104.7 ?
Na2 O11 Na1 . . 80.80(8) ?
Na2 O11 H23 . . 119.3 ?
Na1 O11 H23 . . 101.9 ?
Na2 O11 H24 . . 110.2 ?
Na1 O11 H24 . . 137.9 ?
H23 O11 H24 . . 106.5 ?
Na2 O12 H25 . . 113.0 ?
Na2 O12 H26 . . 114.1 ?
H25 O12 H26 . . 107.6 ?
Na2 O13 H27 . . 127.7 ?
Na2 O13 H28 . . 96.2 ?
H27 O13 H28 . . 103.9 ?
Na2 O14 H30 . . 120.3 ?
Na2 O14 H29 . . 116.6 ?
H30 O14 H29 . . 104.9 ?
C4 N1 H1A . . 120.0 ?
C4 N1 H1B . . 120.0 ?
H1A N1 H1B . . 120.0 ?
C11 N2 H2A . . 120.0 ?
C11 N2 H2B . . 120.0 ?
H2A N2 H2B . . 120.0 ?
C2 C1 C6 . . 120.5(3) ?
C2 C1 S1 . . 120.5(2) ?
C6 C1 S1 . . 119.0(2) ?
C3 C2 C1 . . 121.3(3) ?
C3 C2 H2 . . 119.3 ?
C1 C2 H2 . . 119.3 ?
C2 C3 C4 . . 118.5(3) ?
C2 C3 C7 . . 121.5(3) ?
C4 C3 C7 . . 120.0(3) ?
N1 C4 C5 . . 121.4(3) ?
N1 C4 C3 . . 119.5(3) ?
C5 C4 C3 . . 119.1(3) ?
C6 C5 C4 . . 122.0(3) ?
C6 C5 H5 . . 119.0 ?
C4 C5 H5 . . 119.0 ?
C5 C6 C1 . . 118.5(3) ?
C5 C6 H6 . . 120.7 ?
C1 C6 H6 . . 120.7 ?
C3 C7 H7A . . 109.5 ?
C3 C7 H7B . . 109.5 ?
H7A C7 H7B . . 109.5 ?
C3 C7 H7C . . 109.5 ?
H7A C7 H7C . . 109.5 ?
H7B C7 H7C . . 109.5 ?
C9 C8 C13 . . 120.7(3) ?
C9 C8 S2 . . 120.4(2) ?
C13 C8 S2 . . 119.0(2) ?
C8 C9 C10 . . 121.1(3) ?
C8 C9 H9 . . 119.4 ?
C10 C9 H9 . . 119.4 ?
C9 C10 C11 . . 118.3(3) ?
C9 C10 C14 . . 121.3(3) ?
C11 C10 C14 . . 120.4(3) ?
C12 C11 N2 . . 120.9(3) ?
C12 C11 C10 . . 119.7(3) ?
N2 C11 C10 . . 119.4(3) ?
C11 C12 C13 . . 121.6(3) ?
C11 C12 H12 . . 119.2 ?
C13 C12 H12 . . 119.2 ?
C12 C13 C8 . . 118.5(3) ?
C12 C13 H13 . . 120.7 ?
C8 C13 H13 . . 120.7 ?
C10 C14 H14A . . 109.5 ?
C10 C14 H14B . . 109.5 ?
H14A C14 H14B . . 109.5 ?
C10 C14 H14C . . 109.5 ?
H14A C14 H14C . . 109.5 ?
H14B C14 H14C . . 109.5 ?

loop_
_geom_bond_atom_site_label_1
_geom_bond_atom_site_label_2
_geom_bond_site_symmetry_2
_geom_bond_distance
_geom_bond_publ_flag
Na1 O9 . 2.382(3) y
Na1 O8 . 2.390(3) y
Na1 O1 . 2.399(3) y
Na1 O7 . 2.453(3) y
Na1 O10 . 2.466(3) y
Na1 O11 . 2.670(3) y
Na1 Na2 . 3.3634(18) ?
Na2 O10 . 2.341(3) y
Na2 O13 . 2.348(3) y
Na2 O14 . 2.380(3) y
Na2 O9 . 2.441(3) y
Na2 O12 . 2.490(3) y
Na2 O11 . 2.516(3) y
S1 O1 . 1.438(3) ?
S1 O3 . 1.446(2) ?
S1 O2 . 1.464(2) ?
S1 C1 . 1.756(3) ?
S2 O5 . 1.444(2) ?
S2 O6 . 1.457(2) ?
S2 O4 . 1.464(2) ?
S2 C8 . 1.753(3) ?
O7 H15 . 0.8500 ?
O7 H16 . 0.8500 ?
O8 H17 . 0.8499 ?
O8 H18 . 0.8499 ?
O9 H19 . 0.8500 ?
O9 H20 . 0.8500 ?
O10 H21 . 0.8500 ?
O10 H22 . 0.8499 ?
O11 H23 . 0.8500 ?
O11 H24 . 0.8500 ?
O12 H25 . 0.8499 ?
O12 H26 . 0.8499 ?
O13 H27 . 0.8500 ?
O13 H28 . 0.8500 ?
O14 H30 . 0.8500 ?
O14 H29 . 0.8500 ?
N1 C4 . 1.370(4) ?
N1 H1A . 0.8600 ?
N1 H1B . 0.8600 ?
N2 C11 . 1.393(4) ?
N2 H2A . 0.8600 ?
N2 H2B . 0.8600 ?
C1 C2 . 1.377(4) ?
C1 C6 . 1.390(4) ?
C2 C3 . 1.377(4) ?
C2 H2 . 0.9300 ?
C3 C4 . 1.413(4) ?
C3 C7 . 1.502(5) ?
C4 C5 . 1.384(5) ?
C5 C6 . 1.371(5) ?
C5 H5 . 0.9300 ?
C6 H6 . 0.9300 ?
C7 H7A . 0.9600 ?
C7 H7B . 0.9600 ?
C7 H7C . 0.9600 ?
C8 C9 . 1.377(4) ?
C8 C13 . 1.394(4) ?
C9 C10 . 1.386(4) ?
C9 H9 . 0.9300 ?
C10 C11 . 1.414(4) ?
C10 C14 . 1.496(5) ?
C11 C12 . 1.380(5) ?
C12 C13 . 1.382(5) ?
C12 H12 . 0.9300 ?
C13 H13 . 0.9300 ?
C14 H14A . 0.9600 ?
C14 H14B . 0.9600 ?
C14 H14C . 0.9600 ?

loop_
_geom_hbond_atom_site_label_D
_geom_hbond_atom_site_label_H
_geom_hbond_atom_site_label_A
_geom_hbond_site_symmetry_A
_geom_hbond_distance_DH
_geom_hbond_distance_HA
_geom_hbond_distance_DA
_geom_hbond_angle_DHA
N1 H1A O4 2_555 0.86 2.30 3.046(4) 145
N2 H2A O1 2_546 0.86 2.30 3.066(4) 149
O7 H15 N2 2_556 0.85 2.13 2.929(4) 157
O7 H16 O2 1_556 0.85 1.98 2.809(3) 166
O8 H17 O12 1_656 0.85 2.29 2.800(4) 119
O8 H18 O6 . 0.85 2.14 2.989(4) 171
O9 H19 O3 1_455 0.85 2.00 2.814(4) 160
O9 H20 O8 1_455 0.85 2.06 2.911(4) 175
O10 H21 O2 . 0.85 1.99 2.831(3) 172
O10 H22 O14 1_655 0.85 2.01 2.812(4) 157
O11 H23 O4 . 0.85 2.05 2.895(4) 175
O11 H24 O5 1_455 0.85 2.03 2.872(4) 169
O12 H25 O7 1_554 0.85 1.95 2.794(3) 175
O12 H26 O2 1_455 0.85 2.09 2.889(4) 157
O13 H27 O6 1_554 0.85 2.12 2.969(4) 175
O13 H28 O5 1_454 0.85 2.32 2.883(4) 124
O14 H29 O6 1_454 0.85 2.04 2.837(3) 156
O14 H30 O4 1_455 0.85 1.95 2.790(3) 171

loop_
_geom_torsion_atom_site_label_1
_geom_torsion_atom_site_label_2
_geom_torsion_atom_site_label_3
_geom_torsion_atom_site_label_4
_geom_torsion_site_symmetry_1
_geom_torsion_site_symmetry_2
_geom_torsion_site_symmetry_3
_geom_torsion_site_symmetry_4
_geom_torsion
_geom_torsion_publ_flag
O9 Na1 Na2 O10 . . . . 147.11(13) ?
O8 Na1 Na2 O10 . . . . -60.55(13) ?
O1 Na1 Na2 O10 . . . . 58.64(11) ?
O7 Na1 Na2 O10 . . . . 152.54(15) ?
O11 Na1 Na2 O10 . . . . -105.07(12) ?
O9 Na1 Na2 O13 . . . . -175.12(17) ?
O8 Na1 Na2 O13 . . . . -22.78(18) ?
O1 Na1 Na2 O13 . . . . 96.41(16) ?
O7 Na1 Na2 O13 . . . . -169.69(17) ?
O10 Na1 Na2 O13 . . . . 37.77(16) ?
O11 Na1 Na2 O13 . . . . -67.30(17) ?
O9 Na1 Na2 O14 . . . . -47.85(12) ?
O8 Na1 Na2 O14 . . . . 104.49(14) ?
O1 Na1 Na2 O14 . . . . -136.33(12) ?
O7 Na1 Na2 O14 . . . . -42.43(17) ?
O10 Na1 Na2 O14 . . . . 165.03(14) ?
O11 Na1 Na2 O14 . . . . 59.97(13) ?
O8 Na1 Na2 O9 . . . . 152.34(13) ?
O1 Na1 Na2 O9 . . . . -88.48(11) ?
O7 Na1 Na2 O9 . . . . 5.42(14) ?
O10 Na1 Na2 O9 . . . . -147.11(13) ?
O11 Na1 Na2 O9 . . . . 107.82(12) ?
O9 Na1 Na2 O12 . . . . 62.13(11) ?
O8 Na1 Na2 O12 . . . . -145.53(11) ?
O1 Na1 Na2 O12 . . . . -26.35(10) ?
O7 Na1 Na2 O12 . . . . 67.56(14) ?
O10 Na1 Na2 O12 . . . . -84.98(11) ?
O11 Na1 Na2 O12 . . . . 169.95(11) ?
O9 Na1 Na2 O11 . . . . -107.82(12) ?
O8 Na1 Na2 O11 . . . . 44.52(13) ?
O1 Na1 Na2 O11 . . . . 163.70(12) ?
O7 Na1 Na2 O11 . . . . -102.39(15) ?
O10 Na1 Na2 O11 . . . . 105.07(12) ?
O3 S1 O1 Na1 . . . . -75.9(3) ?
O2 S1 O1 Na1 . . . . 49.4(3) ?
C1 S1 O1 Na1 . . . . 166.6(2) ?
O9 Na1 O1 S1 . . . . -115.0(3) ?
O8 Na1 O1 S1 . . . . 64.5(3) ?
O7 Na1 O1 S1 . . . . 154.5(3) ?
O10 Na1 O1 S1 . . . . -30.6(3) ?
O11 Na1 O1 S1 . . . . -46.0(4) ?
Na2 Na1 O1 S1 . . . . -68.0(3) ?
O8 Na1 O9 Na2 . . . . -78.9(3) ?
O1 Na1 O9 Na2 . . . . 99.74(9) ?
O7 Na1 O9 Na2 . . . . -176.35(9) ?
O10 Na1 O9 Na2 . . . . 22.25(8) ?
O11 Na1 O9 Na2 . . . . -47.48(9) ?
O10 Na2 O9 Na1 . . . . -23.48(9) ?
O13 Na2 O9 Na1 . . . . 38.5(12) ?
O14 Na2 O9 Na1 . . . . 146.00(9) ?
O12 Na2 O9 Na1 . . . . -123.48(9) ?
O11 Na2 O9 Na1 . . . . 50.77(9) ?
O13 Na2 O10 Na1 . . . . -152.07(12) ?
O14 Na2 O10 Na1 . . . . -87.9(5) ?
O9 Na2 O10 Na1 . . . . 22.63(8) ?
O12 Na2 O10 Na1 . . . . 107.97(9) ?
O11 Na2 O10 Na1 . . . . -51.87(9) ?
O9 Na1 O10 Na2 . . . . -23.26(9) ?
O8 Na1 O10 Na2 . . . . 134.33(10) ?
O1 Na1 O10 Na2 . . . . -121.39(10) ?
O7 Na1 O10 Na2 . . . . -105.3(3) ?
O11 Na1 O10 Na2 . . . . 49.60(9) ?
O10 Na2 O11 Na1 . . . . 47.38(8) ?
O13 Na2 O11 Na1 . . . . 134.30(10) ?
O14 Na2 O11 Na1 . . . . -139.21(9) ?
O9 Na2 O11 Na1 . . . . -44.41(8) ?
O12 Na2 O11 Na1 . . . . -27.9(3) ?
O9 Na1 O11 Na2 . . . . 46.39(8) ?
O8 Na1 O11 Na2 . . . . -145.20(10) ?
O1 Na1 O11 Na2 . . . . -29.7(2) ?
O7 Na1 O11 Na2 . . . . 124.26(11) ?
O10 Na1 O11 Na2 . . . . -45.84(8) ?
O1 S1 C1 C2 . . . . 116.4(3) ?
O3 S1 C1 C2 . . . . -5.1(3) ?
O2 S1 C1 C2 . . . . -123.7(3) ?
O1 S1 C1 C6 . . . . -62.7(3) ?
O3 S1 C1 C6 . . . . 175.8(3) ?
O2 S1 C1 C6 . . . . 57.2(3) ?
C6 C1 C2 C3 . . . . 0.9(5) ?
S1 C1 C2 C3 . . . . -178.2(2) ?
C1 C2 C3 C4 . . . . -1.1(5) ?
C1 C2 C3 C7 . . . . 179.2(3) ?
C2 C3 C4 N1 . . . . -180.0(3) ?
C7 C3 C4 N1 . . . . -0.2(5) ?
C2 C3 C4 C5 . . . . 0.0(5) ?
C7 C3 C4 C5 . . . . 179.7(3) ?
N1 C4 C5 C6 . . . . -178.6(3) ?
C3 C4 C5 C6 . . . . 1.4(5) ?
C4 C5 C6 C1 . . . . -1.7(5) ?
C2 C1 C6 C5 . . . . 0.5(5) ?
S1 C1 C6 C5 . . . . 179.6(2) ?
O5 S2 C8 C9 . . . . -22.7(3) ?
O6 S2 C8 C9 . . . . -143.5(3) ?
O4 S2 C8 C9 . . . . 98.0(3) ?
O5 S2 C8 C13 . . . . 157.2(2) ?
O6 S2 C8 C13 . . . . 36.4(3) ?
O4 S2 C8 C13 . . . . -82.1(3) ?
C13 C8 C9 C10 . . . . -0.9(5) ?
S2 C8 C9 C10 . . . . 179.0(2) ?
C8 C9 C10 C11 . . . . -1.5(5) ?
C8 C9 C10 C14 . . . . 178.3(3) ?
C9 C10 C11 C12 . . . . 2.6(4) ?
C14 C10 C11 C12 . . . . -177.2(3) ?
C9 C10 C11 N2 . . . . -177.7(3) ?
C14 C10 C11 N2 . . . . 2.5(4) ?
N2 C11 C12 C13 . . . . 179.0(3) ?
C10 C11 C12 C13 . . . . -1.3(5) ?
C11 C12 C13 C8 . . . . -1.1(5) ?
C9 C8 C13 C12 . . . . 2.2(4) ?
S2 C8 C13 C12 . . . . -177.7(2) ?

loop_
_cod_related_entry_id
_cod_related_entry_database
_cod_related_entry_code
1 ChemSpider 30655995
